data_4033178
loop_
_publ_author_name
'Charris-Molina, Andr\'es'
'Castillo, Juan-Carlos'
'Mac\'ias, Mario'
'Portilla, Jaime'

_publ_section_title
;
 One-Step Synthesis of Fully Functionalized Pyrazolo[3,4-b]pyridines via
 Isobenzofuranone Ring Opening.
;
_journal_issue 23
_journal_name_full 'The Journal of organic chemistry'
_journal_page_first 12674
_journal_page_last 12681
_journal_paper_doi 10.1021/acs.joc.7b02471
_journal_volume 82
_journal_year 2017
_chemical_formula_moiety 'C23 H18 Cl N3 O3'
_chemical_formula_sum 'C23 H18 Cl N3 O3'
_chemical_formula_weight 419.85
_space_group_crystal_system monoclinic
_space_group_IT_number 15
_space_group_name_Hall '-C 2yc'
_space_group_name_H-M_alt 'C 1 2/c 1'
_symmetry_space_group_name_Hall '-C 2yc'
_symmetry_space_group_name_H-M 'C 1 2/c 1'
_atom_sites_solution_hydrogens mixed
_atom_sites_solution_primary iterative
_atom_sites_solution_secondary difmap
_audit_creation_method SHELXL-2016/6
_audit_update_record
;
2017-08-11 # Formatted by publCIF

;
_cell_angle_alpha 90
_cell_angle_beta 106.066(14)
_cell_angle_gamma 90
_cell_formula_units_Z 8
_cell_length_a 16.130(2)
_cell_length_b 17.057(3)
_cell_length_c 15.338(2)
_cell_measurement_reflns_used 6006
_cell_measurement_temperature 298(2)
_cell_measurement_theta_max 25.6370
_cell_measurement_theta_min 3.4910
_cell_volume 4055.1(11)
_computing_cell_refinement
;
CrysAlisPro, Agilent Technologies,
Version 1.171.37.35 (release 13-08-2014 CrysAlis171 .NET)
(compiled Aug 13 2014,18:06:01)
;
_computing_data_collection
;
CrysAlisPro, Agilent Technologies,
Version 1.171.37.35 (release 13-08-2014 CrysAlis171 .NET)
(compiled Aug 13 2014,18:06:01)
;
_computing_data_reduction
;
CrysAlisPro, Agilent Technologies,
Version 1.171.37.35 (release 13-08-2014 CrysAlis171 .NET)
(compiled Aug 13 2014,18:06:01)
;
_computing_molecular_graphics 'Mercury (Macrae et al., 2008)'
_computing_publication_material 'SHELXL-2014 (Sheldrick, 2015)'
_computing_structure_refinement 'SHELXL-2014 (Sheldrick, 2015)'
_computing_structure_solution 'Superflip (Palatinus & Chapuis, 2007)'
_diffrn_ambient_temperature 298(2)
_diffrn_detector 'CCD plate'
_diffrn_detector_area_resol_mean 5.3072
_diffrn_detector_type Atlas
_diffrn_measured_fraction_theta_full 0.998
_diffrn_measured_fraction_theta_max 0.997
_diffrn_measurement_device 'four-circle diffractometer'
_diffrn_measurement_device_type 'SuperNova, Dual, Cu at zero, Atlas'
_diffrn_measurement_method '\w scans'
_diffrn_radiation_type MoK\a
_diffrn_radiation_wavelength 0.71073
_diffrn_reflns_av_R_equivalents 0.0447
_diffrn_reflns_av_unetI/netI 0.0281
_diffrn_reflns_Laue_measured_fraction_full 0.998
_diffrn_reflns_Laue_measured_fraction_max 0.997
_diffrn_reflns_limit_h_max 20
_diffrn_reflns_limit_h_min -19
_diffrn_reflns_limit_k_max 21
_diffrn_reflns_limit_k_min -21
_diffrn_reflns_limit_l_max 19
_diffrn_reflns_limit_l_min -18
_diffrn_reflns_number 21420
_diffrn_reflns_point_group_measured_fraction_full 0.998
_diffrn_reflns_point_group_measured_fraction_max 0.997
_diffrn_reflns_theta_full 25.242
_diffrn_reflns_theta_max 26.358
_diffrn_reflns_theta_min 2.964
_diffrn_source 'SuperNova (Mo) X-ray Source'
_exptl_absorpt_coefficient_mu 0.219
_exptl_absorpt_correction_T_max 1.00000
_exptl_absorpt_correction_T_min 0.58418
_exptl_absorpt_correction_type multi-scan
_exptl_absorpt_process_details
;
CrysAlisPro, Agilent Technologies,
Version 1.171.37.35 (release 13-08-2014 CrysAlis171 .NET)
(compiled Aug 13 2014,18:06:01)
Empirical absorption correction using spherical harmonics,
 implemented in SCALE3 ABSPACK scaling algorithm.
;
_exptl_crystal_colour colorless
_exptl_crystal_density_diffrn 1.375
_exptl_crystal_density_method 'not measured'
_exptl_crystal_description parallelepiped
_exptl_crystal_F_000 1744
_exptl_crystal_size_max 0.404
_exptl_crystal_size_mid 0.285
_exptl_crystal_size_min 0.100
_refine_diff_density_max 0.241
_refine_diff_density_min -0.339
_refine_diff_density_rms 0.041
_refine_ls_extinction_coef 0.0011(3)
_refine_ls_extinction_expression Fc^*^=kFc[1+0.001xFc^2^\l^3^/sin(2\q)]^-1/4^
_refine_ls_extinction_method 'SHELXL-2016/6 (Sheldrick 2016)'
_refine_ls_goodness_of_fit_ref 1.093
_refine_ls_hydrogen_treatment mixed
_refine_ls_matrix_type full
_refine_ls_number_parameters 289
_refine_ls_number_reflns 4140
_refine_ls_number_restraints 14
_refine_ls_restrained_S_all 1.133
_refine_ls_R_factor_all 0.0696
_refine_ls_R_factor_gt 0.0558
_refine_ls_shift/su_max 0.047
_refine_ls_shift/su_mean 0.001
_refine_ls_structure_factor_coef Fsqd
_refine_ls_weighting_details 'w=1/[\s^2^(Fo^2^)+(0.0647P)^2^+3.0049P] where P=(Fo^2^+2Fc^2^)/3'
_refine_ls_weighting_scheme calc
_refine_ls_wR_factor_gt 0.1460
_refine_ls_wR_factor_ref 0.1586
_reflns_Friedel_coverage 0.000
_reflns_number_gt 3203
_reflns_number_total 4140
_reflns_threshold_expression 'I > 2\s(I)'
_cod_data_source_file jo7b02471_si_002.cif
_cod_data_source_block shelxs2_compound_4g
_cod_depositor_comments 'Adding full bibliography for 4033175--4033179.cif.'
_cod_original_cell_volume 4055.2(11)
_cod_database_code 4033178
_publcif_datablock.id {fe23ef85-5739-4162-8365-54cae2ed1fee}

_shelx_shelxl_version_number 2016/6
_shelx_space_group_comment
;
The symmetry employed for this shelxl refinement is uniquely defined
by the following loop, which should always be used as a source of
symmetry information in preference to the above space-group names.
They are only intended as comments.
;
_shelx_estimated_absorpt_t_min 0.917
_shelx_estimated_absorpt_t_max 0.978
_publcif_info_exptl_table_max_cols 4
_publcif_info_exptl_table_use_headnotes n

loop_
_space_group_symop_operation_xyz
'x, y, z'
'x, -y, z+1/2'
'x+1/2, y+1/2, z'
'x+1/2, -y+1/2, z+1/2'
'-x, -y, -z'
'-x, y, -z-1/2'
'-x+1/2, -y+1/2, -z'
'-x+1/2, y+1/2, -z-1/2'

loop_
_atom_site_label
_atom_site_type_symbol
_atom_site_fract_x
_atom_site_fract_y
_atom_site_fract_z
_atom_site_U_iso_or_equiv
_atom_site_adp_type
_atom_site_occupancy
_atom_site_site_symmetry_order
_atom_site_calc_flag
_atom_site_refinement_flags_posn
_atom_site_refinement_flags_adp
_atom_site_refinement_flags_occupancy
_atom_site_disorder_assembly
_atom_site_disorder_group
Cl1 Cl 0.9009(8) 0.2611(10) 0.0433(8) 0.1015(15) Uani 0.227(17) 1 d . U P A 1
Cl2 Cl 0.9148(3) 0.2300(5) 0.0578(3) 0.1015(13) Uani 0.773(17) 1 d . U P A 2
H1 H 0.5694(16) 0.526(2) 0.5004(19) 0.138(15) Uiso 1 1 d D . . . .
C2 C 0.85516(17) 0.25648(18) 0.13380(19) 0.0737(8) Uani 1 1 d . . . . .
C3 C 0.88472(17) 0.22740(19) 0.2201(2) 0.0771(8) Uani 1 1 d . . . . .
H3 H 0.932947 0.194994 0.235516 0.092 Uiso 1 1 calc R U . . .
C4 C 0.84251(16) 0.24651(16) 0.28367(18) 0.0655(6) Uani 1 1 d . . . . .
H4 H 0.863473 0.228123 0.342772 0.079 Uiso 1 1 calc R U . . .
C5 C 0.76910(13) 0.29284(13) 0.26079(14) 0.0512(5) Uani 1 1 d . . . . .
C6 C 0.73784(16) 0.31910(14) 0.17192(15) 0.0596(6) Uani 1 1 d . . . . .
H6 H 0.687561 0.348790 0.155113 0.071 Uiso 1 1 calc R U . . .
C7 C 0.78163(19) 0.30107(17) 0.10809(17) 0.0707(7) Uani 1 1 d . . . . .
H7 H 0.761306 0.319006 0.048727 0.085 Uiso 1 1 calc R U . . .
C8 C 0.72283(13) 0.31013(13) 0.32933(14) 0.0509(5) Uani 1 1 d . . . . .
N9 N 0.64002(11) 0.29167(12) 0.31188(12) 0.0565(5) Uani 1 1 d . . . . .
N10 N 0.61497(11) 0.31030(12) 0.38724(11) 0.0547(5) Uani 1 1 d . . . . .
C11 C 0.52766(15) 0.2960(2) 0.39112(17) 0.0746(8) Uani 1 1 d . . . . .
H11A H 0.521528 0.313626 0.448463 0.112 Uiso 1 1 calc R U . . .
H11B H 0.515498 0.240904 0.384505 0.112 Uiso 1 1 calc R U . . .
H11C H 0.488014 0.324057 0.342977 0.112 Uiso 1 1 calc R U . . .
C12 C 0.68201(12) 0.34033(13) 0.45282(13) 0.0467(5) Uani 1 1 d . . . . .
C13 C 0.75421(12) 0.34210(13) 0.41864(13) 0.0461(5) Uani 1 1 d . . . . .
C14 C 0.83005(13) 0.37774(13) 0.47234(14) 0.0501(5) Uani 1 1 d . . . . .
C15 C 0.90646(15) 0.39138(17) 0.43545(18) 0.0673(7) Uani 1 1 d . . . . .
H15A H 0.937435 0.436974 0.463616 0.101 Uiso 1 1 calc R U . . .
H15B H 0.886632 0.399265 0.371036 0.101 Uiso 1 1 calc R U . . .
H15C H 0.943895 0.346575 0.448236 0.101 Uiso 1 1 calc R U . . .
C16 C 0.82718(13) 0.40449(13) 0.55796(14) 0.0510(5) Uani 1 1 d . . . . .
C17 C 0.90551(16) 0.44658(16) 0.61564(18) 0.0682(6) Uani 1 1 d . U . . .
O18 O 0.97552(11) 0.41584(14) 0.63579(15) 0.0952(7) Uani 1 1 d . . . . .
C19 C 0.89541(19) 0.52942(17) 0.6403(2) 0.0853(7) Uani 1 1 d . U . . .
H19A H 0.937330 0.541455 0.696609 0.128 Uiso 1 1 calc R U . . .
H19B H 0.838467 0.537170 0.646809 0.128 Uiso 1 1 calc R U . . .
H19C H 0.903897 0.563258 0.593515 0.128 Uiso 1 1 calc R U . . .
C20 C 0.75029(13) 0.39677(13) 0.58593(13) 0.0495(5) Uani 1 1 d . . . . .
N21 N 0.67745(10) 0.36465(11) 0.53440(11) 0.0490(4) Uani 1 1 d . . . . .
C22 C 0.74411(13) 0.42213(13) 0.67706(14) 0.0513(5) Uani 1 1 d . . . . .
C23 C 0.66880(14) 0.45847(13) 0.68638(14) 0.0531(5) Uani 1 1 d . . . . .
C24 C 0.59567(14) 0.48075(14) 0.60612(15) 0.0541(5) Uani 1 1 d . . . . .
O25 O 0.52088(10) 0.46145(12) 0.60561(12) 0.0759(5) Uani 1 1 d . . . . .
O26 O 0.61336(11) 0.52157(11) 0.54361(12) 0.0657(5) Uani 1 1 d D . . . .
C27 C 0.66020(17) 0.47410(15) 0.77238(16) 0.0652(6) Uani 1 1 d . . . . .
H27 H 0.609939 0.497452 0.778305 0.078 Uiso 1 1 calc R U . . .
C28 C 0.72555(19) 0.45534(17) 0.84941(17) 0.0739(7) Uani 1 1 d . . . . .
H28 H 0.719622 0.466800 0.906660 0.089 Uiso 1 1 calc R U . . .
C29 C 0.79934(18) 0.41958(17) 0.84054(16) 0.0733(7) Uani 1 1 d . . . . .
H29 H 0.843243 0.406711 0.892088 0.088 Uiso 1 1 calc R U . . .
C30 C 0.80868(15) 0.40268(15) 0.75565(15) 0.0630(6) Uani 1 1 d . . . . .
H30 H 0.858615 0.378020 0.750756 0.076 Uiso 1 1 calc R U . . .

loop_
_atom_site_aniso_label
_atom_site_aniso_U_11
_atom_site_aniso_U_22
_atom_site_aniso_U_33
_atom_site_aniso_U_23
_atom_site_aniso_U_13
_atom_site_aniso_U_12
Cl1 0.075(2) 0.154(4) 0.094(2) -0.041(3) 0.0537(17) -0.018(2)
Cl2 0.0775(11) 0.153(3) 0.0905(13) -0.0462(17) 0.0502(10) -0.0156(15)
C2 0.0578(15) 0.104(2) 0.0695(17) -0.0311(15) 0.0345(13) -0.0232(14)
C3 0.0477(14) 0.103(2) 0.085(2) -0.0198(16) 0.0251(13) -0.0012(13)
C4 0.0494(13) 0.0882(18) 0.0594(14) -0.0006(12) 0.0159(11) 0.0012(12)
C5 0.0451(11) 0.0646(13) 0.0446(11) -0.0034(9) 0.0134(9) -0.0050(10)
C6 0.0612(14) 0.0695(15) 0.0494(12) -0.0015(10) 0.0176(10) -0.0009(11)
C7 0.0804(18) 0.0881(18) 0.0477(13) -0.0098(12) 0.0243(12) -0.0192(15)
C8 0.0434(11) 0.0653(13) 0.0428(11) 0.0019(9) 0.0099(9) 0.0019(9)
N9 0.0448(10) 0.0838(13) 0.0406(9) -0.0046(9) 0.0110(7) -0.0033(9)
N10 0.0389(9) 0.0841(13) 0.0398(9) -0.0055(8) 0.0089(7) -0.0044(8)
C11 0.0412(12) 0.124(2) 0.0590(14) -0.0168(14) 0.0152(11) -0.0162(13)
C12 0.0380(10) 0.0613(12) 0.0386(10) 0.0023(9) 0.0068(8) 0.0018(9)
C13 0.0393(10) 0.0576(12) 0.0410(10) 0.0032(8) 0.0102(8) 0.0031(8)
C14 0.0375(10) 0.0590(12) 0.0519(12) 0.0017(9) 0.0090(9) 0.0022(9)
C15 0.0472(12) 0.0849(17) 0.0732(15) -0.0081(13) 0.0226(11) -0.0079(12)
C16 0.0373(10) 0.0603(13) 0.0505(11) -0.0017(9) 0.0041(9) 0.0035(9)
C17 0.0490(12) 0.0839(14) 0.0688(13) -0.0154(11) 0.0116(10) -0.0051(11)
O18 0.0422(10) 0.1288(18) 0.1016(15) -0.0283(13) -0.0020(9) 0.0092(10)
C19 0.0675(14) 0.0843(14) 0.0972(16) -0.0219(13) 0.0114(13) -0.0104(12)
C20 0.0421(11) 0.0598(12) 0.0425(10) 0.0004(9) 0.0046(8) 0.0062(9)
N21 0.0398(9) 0.0651(11) 0.0397(9) -0.0002(7) 0.0069(7) 0.0022(8)
C22 0.0446(11) 0.0607(13) 0.0443(11) -0.0044(9) 0.0053(9) 0.0011(9)
C23 0.0498(12) 0.0599(13) 0.0466(11) -0.0045(9) 0.0082(9) 0.0000(10)
C24 0.0475(12) 0.0607(13) 0.0526(12) -0.0032(10) 0.0115(10) 0.0051(10)
O25 0.0473(9) 0.1132(15) 0.0655(11) 0.0078(10) 0.0127(8) 0.0014(9)
O26 0.0589(10) 0.0720(11) 0.0607(10) 0.0111(8) 0.0075(8) 0.0033(8)
C27 0.0666(15) 0.0735(16) 0.0557(13) -0.0107(11) 0.0177(11) 0.0022(12)
C28 0.0834(18) 0.0898(19) 0.0456(13) -0.0151(12) 0.0130(12) -0.0061(15)
C29 0.0694(16) 0.0936(19) 0.0454(12) -0.0058(12) -0.0030(11) -0.0024(14)
C30 0.0538(13) 0.0770(16) 0.0501(12) -0.0032(11) 0.0009(10) 0.0062(11)

loop_
_atom_type_symbol
_atom_type_description
_atom_type_scat_dispersion_real
_atom_type_scat_dispersion_imag
_atom_type_scat_source
C C 0.0033 0.0016 'International Tables Vol C Tables 4.2.6.8 and 6.1.1.4'
H H 0.0000 0.0000 'International Tables Vol C Tables 4.2.6.8 and 6.1.1.4'
N N 0.0061 0.0033 'International Tables Vol C Tables 4.2.6.8 and 6.1.1.4'
O O 0.0106 0.0060 'International Tables Vol C Tables 4.2.6.8 and 6.1.1.4'
Cl Cl 0.1484 0.1585 'International Tables Vol C Tables 4.2.6.8 and 6.1.1.4'

loop_
_geom_angle_atom_site_label_1
_geom_angle_atom_site_label_2
_geom_angle_atom_site_label_3
_geom_angle
C3 C2 C7 121.4(2)
C3 C2 Cl1 132.4(6)
C7 C2 Cl1 105.6(6)
C3 C2 Cl2 116.0(3)
C7 C2 Cl2 122.6(3)
C2 C3 C4 119.4(3)
C2 C3 H3 120.3
C4 C3 H3 120.3
C3 C4 C5 120.8(2)
C3 C4 H4 119.6
C5 C4 H4 119.6
C4 C5 C6 119.0(2)
C4 C5 C8 119.9(2)
C6 C5 C8 121.0(2)
C5 C6 C7 120.1(2)
C5 C6 H6 119.9
C7 C6 H6 119.9
C2 C7 C6 119.2(2)
C2 C7 H7 120.4
C6 C7 H7 120.4
N9 C8 C13 110.71(18)
N9 C8 C5 119.22(19)
C13 C8 C5 130.00(19)
C8 N9 N10 106.98(16)
C12 N10 N9 110.74(16)
C12 N10 C11 128.19(18)
N9 N10 C11 121.06(17)
N10 C11 H11A 109.5
N10 C11 H11B 109.5
H11A C11 H11B 109.5
N10 C11 H11C 109.5
H11A C11 H11C 109.5
H11B C11 H11C 109.5
N21 C12 N10 124.80(18)
N21 C12 C13 127.46(18)
N10 C12 C13 107.73(17)
C12 C13 C14 117.81(18)
C12 C13 C8 103.84(17)
C14 C13 C8 138.06(19)
C16 C14 C13 116.05(18)
C16 C14 C15 122.9(2)
C13 C14 C15 120.92(19)
C14 C15 H15A 109.5
C14 C15 H15B 109.5
H15A C15 H15B 109.5
C14 C15 H15C 109.5
H15A C15 H15C 109.5
H15B C15 H15C 109.5
C14 C16 C20 120.54(19)
C14 C16 C17 117.67(19)
C20 C16 C17 121.6(2)
O18 C17 C19 120.7(2)
O18 C17 C16 121.1(2)
C19 C17 C16 118.0(2)
C17 C19 H19A 109.5
C17 C19 H19B 109.5
H19A C19 H19B 109.5
C17 C19 H19C 109.5
H19A C19 H19C 109.5
H19B C19 H19C 109.5
N21 C20 C16 123.68(19)
N21 C20 C22 113.36(18)
C16 C20 C22 122.95(18)
C20 N21 C12 114.34(17)
C30 C22 C23 118.4(2)
C30 C22 C20 120.81(19)
C23 C22 C20 120.43(18)
C27 C23 C22 119.8(2)
C27 C23 C24 117.9(2)
C22 C23 C24 122.27(19)
O25 C24 O26 123.7(2)
O25 C24 C23 118.5(2)
O26 C24 C23 117.7(2)
C24 O26 H1 110(3)
C28 C27 C23 120.8(2)
C28 C27 H27 119.6
C23 C27 H27 119.6
C29 C28 C27 119.5(2)
C29 C28 H28 120.3
C27 C28 H28 120.3
C28 C29 C30 120.5(2)
C28 C29 H29 119.7
C30 C29 H29 119.7
C29 C30 C22 120.9(2)
C29 C30 H30 119.5
C22 C30 H30 119.5

loop_
_geom_bond_atom_site_label_1
_geom_bond_atom_site_label_2
_geom_bond_distance
Cl1 C2 1.745(11)
Cl2 C2 1.763(4)
C2 C3 1.370(4)
C2 C7 1.372(4)
C3 C4 1.374(4)
C3 H3 0.9300
C4 C5 1.386(3)
C4 H4 0.9300
C5 C6 1.390(3)
C5 C8 1.478(3)
C6 C7 1.391(3)
C6 H6 0.9300
C7 H7 0.9300
C8 N9 1.326(3)
C8 C13 1.430(3)
N9 N10 1.363(2)
N10 C12 1.357(3)
N10 C11 1.447(3)
C11 H11A 0.9600
C11 H11B 0.9600
C11 H11C 0.9600
C12 N21 1.339(2)
C12 C13 1.404(3)
C13 C14 1.410(3)
C14 C16 1.403(3)
C14 C15 1.510(3)
C15 H15A 0.9600
C15 H15B 0.9600
C15 H15C 0.9600
C16 C20 1.426(3)
C16 C17 1.509(3)
C17 O18 1.205(3)
C17 C19 1.483(4)
C19 H19A 0.9600
C19 H19B 0.9600
C19 H19C 0.9600
C20 N21 1.338(3)
C20 C22 1.493(3)
C22 C30 1.397(3)
C22 C23 1.406(3)
C23 C27 1.390(3)
C23 C24 1.499(3)
C24 O25 1.249(3)
C24 O26 1.279(3)
O26 H1 0.830(10)
C27 C28 1.386(4)
C27 H27 0.9300
C28 C29 1.377(4)
C28 H28 0.9300
C29 C30 1.382(3)
C29 H29 0.9300
C30 H30 0.9300

loop_
_geom_hbond_atom_site_label_D
_geom_hbond_atom_site_label_H
_geom_hbond_atom_site_label_A
_geom_hbond_distance_DH
_geom_hbond_distance_HA
_geom_hbond_distance_DA
_geom_hbond_angle_DHA
_geom_hbond_site_symmetry_A
O26 H1 O25 0.830(10) 1.870(12) 2.696(2) 173(4) 5_666
C11 H11A Cl2 0.96 2.82 3.553(4) 134.3 4_455

loop_
_geom_torsion_atom_site_label_1
_geom_torsion_atom_site_label_2
_geom_torsion_atom_site_label_3
_geom_torsion_atom_site_label_4
_geom_torsion
C7 C2 C3 C4 -3.4(4)
Cl1 C2 C3 C4 166.0(7)
Cl2 C2 C3 C4 178.9(3)
C2 C3 C4 C5 1.9(4)
C3 C4 C5 C6 0.8(4)
C3 C4 C5 C8 177.6(2)
C4 C5 C6 C7 -2.1(4)
C8 C5 C6 C7 -178.9(2)
C3 C2 C7 C6 2.1(4)
Cl1 C2 C7 C6 -169.8(5)
Cl2 C2 C7 C6 179.6(3)
C5 C6 C7 C2 0.7(4)
C4 C5 C8 N9 -123.3(2)
C6 C5 C8 N9 53.5(3)
C4 C5 C8 C13 53.3(3)
C6 C5 C8 C13 -129.9(3)
C13 C8 N9 N10 -0.1(3)
C5 C8 N9 N10 177.1(2)
C8 N9 N10 C12 -0.3(3)
C8 N9 N10 C11 -178.9(2)
N9 N10 C12 N21 179.5(2)
C11 N10 C12 N21 -2.0(4)
N9 N10 C12 C13 0.5(3)
C11 N10 C12 C13 179.0(2)
N21 C12 C13 C14 -4.5(3)
N10 C12 C13 C14 174.47(19)
N21 C12 C13 C8 -179.5(2)
N10 C12 C13 C8 -0.5(2)
N9 C8 C13 C12 0.4(2)
C5 C8 C13 C12 -176.5(2)
N9 C8 C13 C14 -173.0(2)
C5 C8 C13 C14 10.2(4)
C12 C13 C14 C16 3.4(3)
C8 C13 C14 C16 176.1(2)
C12 C13 C14 C15 -172.0(2)
C8 C13 C14 C15 0.7(4)
C13 C14 C16 C20 -1.4(3)
C15 C14 C16 C20 173.8(2)
C13 C14 C16 C17 -177.0(2)
C15 C14 C16 C17 -1.8(3)
C14 C16 C17 O18 -57.0(4)
C20 C16 C17 O18 127.4(3)
C14 C16 C17 C19 117.8(3)
C20 C16 C17 C19 -57.7(3)
C14 C16 C20 N21 -0.1(3)
C17 C16 C20 N21 175.3(2)
C14 C16 C20 C22 178.3(2)
C17 C16 C20 C22 -6.3(3)
C16 C20 N21 C12 -0.5(3)
C22 C20 N21 C12 -178.99(18)
N10 C12 N21 C20 -175.9(2)
C13 C12 N21 C20 2.9(3)
N21 C20 C22 C30 132.4(2)
C16 C20 C22 C30 -46.1(3)
N21 C20 C22 C23 -40.5(3)
C16 C20 C22 C23 141.0(2)
C30 C22 C23 C27 0.0(3)
C20 C22 C23 C27 173.1(2)
C30 C22 C23 C24 -179.4(2)
C20 C22 C23 C24 -6.3(3)
C27 C23 C24 O25 -48.2(3)
C22 C23 C24 O25 131.1(2)
C27 C23 C24 O26 128.9(2)
C22 C23 C24 O26 -51.8(3)
C22 C23 C27 C28 0.9(4)
C24 C23 C27 C28 -179.7(2)
C23 C27 C28 C29 -1.1(4)
C27 C28 C29 C30 0.3(4)
C28 C29 C30 C22 0.7(4)
C23 C22 C30 C29 -0.8(4)
C20 C22 C30 C29 -173.8(2)

loop_
_publcif_info_datablock.id
_publcif_info_datablock.publ_exptl
_publcif_info_datablock.publ_geom
_publcif_info_datablock.structure
{fe23ef85-5739-4162-8365-54cae2ed1fee} y y y

loop_
_publcif_info_exptl_table_extra_item
sin_theta_over_lambda_max

loop_
_publcif_info_tables.block_id
_publcif_info_tables.reference_item
{fe23ef85-5739-4162-8365-54cae2ed1fee} '_publcif_info_datablock.publ_exptl'
{fe23ef85-5739-4162-8365-54cae2ed1fee} '_geom_hbond_atom_site_label_D'

loop_
_publcif_info_cif.paper_type
EE
